data_7706894
loop_
_publ_author_name
'Pischedda, Sara'
'Stoccoro, Sergio'
'Zucca, Antonio'
'Sciortino, Giuseppe'
'Ortu, Fabrizio'
'Clarkson, Guy J.'

_publ_section_title
;
 Synthesis and characterization of new Pd(ii) and Pt(ii) complexes with
 3-substituted 1-(2-pyridyl)imidazo[1,5-a]pyridine ligands.
;
_journal_issue 14
_journal_name_full 'Dalton transactions (Cambridge, England : 2003)'
_journal_page_first 4859
_journal_page_last 4873
_journal_paper_doi 10.1039/d1dt00546d
_journal_volume 50
_journal_year 2021
_chemical_formula_moiety 'C20 H18 Cl N3 Pd'
_chemical_formula_sum 'C20 H18 Cl N3 Pd'
_chemical_formula_weight 442.22
_space_group_crystal_system monoclinic
_space_group_IT_number 14
_space_group_name_Hall '-P 2ybc'
_space_group_name_H-M_alt 'P 1 21/c 1'
_atom_sites_solution_hydrogens geom
_atom_sites_solution_primary dual
_atom_sites_solution_secondary difmap
_audit_creation_date 2020-12-18
_audit_creation_method
;
Olex2 1.3
(compiled 2020.07.31 svn.rc2a77460 for OlexSys, GUI svn.r6145)
;
_audit_update_record
;
2021-02-06 deposited with the CCDC.	2021-03-17 downloaded from the CCDC.
;
_cell_angle_alpha 90
_cell_angle_beta 101.194(7)
_cell_angle_gamma 90
_cell_formula_units_Z 4
_cell_length_a 6.7186(5)
_cell_length_b 18.0115(11)
_cell_length_c 14.8207(10)
_cell_measurement_reflns_used 1714
_cell_measurement_temperature 150.0(2)
_cell_measurement_theta_max 24.8310
_cell_measurement_theta_min 2.6500
_cell_volume 1759.4(2)
_computing_cell_refinement 'CrysAlisPro 1.171.39.27b (Rigaku OD, 2015)'
_computing_data_collection 'CrysAlisPro 1.171.39.27b (Rigaku OD, 2015)'
_computing_data_reduction 'CrysAlisPro 1.171.39.27b (Rigaku OD, 2015)'
_computing_molecular_graphics 'Olex2 1.3 (Dolomanov et al., 2009)'
_computing_publication_material 'Olex2 1.3 (Dolomanov et al., 2009)'
_computing_structure_refinement 'SHELXL 2018/3 (Sheldrick, 2015)'
_computing_structure_solution 'ShelXS (Sheldrick, 2008)'
_diffrn_ambient_environment N~2~
_diffrn_ambient_temperature 150.0(2)
_diffrn_detector 'CCD plate'
_diffrn_detector_area_resol_mean 8.0714
_diffrn_detector_type Eos
_diffrn_measured_fraction_theta_full 0.994
_diffrn_measured_fraction_theta_max 0.840
_diffrn_measurement_details
;
List of Runs (angles in degrees, time in seconds):

  # Type    Start    End  Width  t~exp~   \w     \q     \k     \f   Frames
#--------------------------------------------------------------------------
  1  \w    -18.00  63.00   1.00    6.00    --   20.02 -99.00-150.00   81
  2  \w    -24.00  90.00   1.00    6.00    --   20.02  19.00-180.00  114
;
_diffrn_measurement_device 'four-circle diffractometer'
_diffrn_measurement_device_type 'SuperNova, Single source at offset/far, Eos'
_diffrn_measurement_method '\w scans'
_diffrn_orient_matrix_type 'CrysAlisPro convention (1999,Acta A55,543-557)'
_diffrn_orient_matrix_UB_11 0.0389876000
_diffrn_orient_matrix_UB_12 -0.0363914000
_diffrn_orient_matrix_UB_13 0.0089788000
_diffrn_orient_matrix_UB_21 0.0674314000
_diffrn_orient_matrix_UB_22 0.0131255000
_diffrn_orient_matrix_UB_23 0.0396578000
_diffrn_orient_matrix_UB_31 -0.0743551000
_diffrn_orient_matrix_UB_32 -0.0072024000
_diffrn_orient_matrix_UB_33 0.0269699000
_diffrn_radiation_monochromator mirror
_diffrn_radiation_probe x-ray
_diffrn_radiation_type 'Mo K\a'
_diffrn_radiation_wavelength 0.71073
_diffrn_reflns_av_R_equivalents 0.0468
_diffrn_reflns_av_unetI/netI 0.0949
_diffrn_reflns_Laue_measured_fraction_full 0.994
_diffrn_reflns_Laue_measured_fraction_max 0.840
_diffrn_reflns_limit_h_max 5
_diffrn_reflns_limit_h_min -8
_diffrn_reflns_limit_k_max 21
_diffrn_reflns_limit_k_min -23
_diffrn_reflns_limit_l_max 16
_diffrn_reflns_limit_l_min -19
_diffrn_reflns_number 6580
_diffrn_reflns_point_group_measured_fraction_full 0.994
_diffrn_reflns_point_group_measured_fraction_max 0.840
_diffrn_reflns_theta_full 25.242
_diffrn_reflns_theta_max 28.828
_diffrn_reflns_theta_min 1.800
_diffrn_source 'micro-focus sealed X-ray tube'
_diffrn_source_type 'SuperNova (Mo) X-ray Source'
_exptl_absorpt_coefficient_mu 1.214
_exptl_absorpt_correction_T_max 1.000
_exptl_absorpt_correction_T_min 0.912
_exptl_absorpt_correction_type gaussian
_exptl_absorpt_process_details
;
CrysAlisPro 1.171.39.27b (Rigaku Oxford Diffraction, 2015)
Numerical absorption correction based on gaussian integration over
			a multifaceted crystal model
Empirical absorption correction using spherical harmonics,
 implemented in SCALE3 ABSPACK scaling algorithm.
;
_exptl_crystal_colour 'clear yellow'
_exptl_crystal_colour_lustre clear
_exptl_crystal_colour_primary yellow
_exptl_crystal_density_diffrn 1.670
_exptl_crystal_description block
_exptl_crystal_F_000 888
_exptl_crystal_size_max 0.136
_exptl_crystal_size_mid 0.124
_exptl_crystal_size_min 0.071
_refine_diff_density_max 0.592
_refine_diff_density_min -0.890
_refine_diff_density_rms 0.127
_refine_ls_extinction_method none
_refine_ls_goodness_of_fit_ref 1.036
_refine_ls_hydrogen_treatment constr
_refine_ls_matrix_type full
_refine_ls_number_parameters 229
_refine_ls_number_reflns 3859
_refine_ls_number_restraints 229
_refine_ls_restrained_S_all 1.010
_refine_ls_R_factor_all 0.0822
_refine_ls_R_factor_gt 0.0541
_refine_ls_shift/su_max 0.001
_refine_ls_shift/su_mean 0.000
_refine_ls_structure_factor_coef Fsqd
_refine_ls_weighting_details 'w=1/[\s^2^(Fo^2^)+(0.0229P)^2^] where P=(Fo^2^+2Fc^2^)/3'
_refine_ls_weighting_scheme calc
_refine_ls_wR_factor_gt 0.0886
_refine_ls_wR_factor_ref 0.1027
_reflns_Friedel_coverage 0.000
_reflns_number_gt 2802
_reflns_number_total 3859
_reflns_threshold_expression 'I > 2\s(I)'
_cod_data_source_file d1dt00546d2.cif
_cod_data_source_block 10
_cod_depositor_comments 'Adding full bibliography for 7706891--7706895.cif.'
_cod_database_code 7706894
_manchester_internal_coll_name atc12
_manchester_internal_coll_client FO/SS
_manchester_internal_coll_type custom
_manchester_internal_coll_frame_time 6s
_manchester_internal_coll_frame_width 1
_manchester_internal_coll_frame_method \w
_manchester_internal_coll_user FO
_manchester_internal_coll_date 09/07/2018
_manchester_internal_process_user FO
_manchester_internal_process_date 10/07/2018
_manchester_internal_solution_user FO
_manchester_internal_solution_date 10/07/2018
_manchester_internal_refinement_user FO
_manchester_internal_refinement_date 18/12/2020
_manchester_internal_validation_user FO
_manchester_internal_validation_date 18/12/2020
_manchester_internal_archive_date 18/12/2020
_shelx_shelxl_version_number 2018/3
_chemical_oxdiff_formula C22ClN3Pd
_chemical_oxdiff_usercomment 'for TC/SS from UNISS'
_shelx_space_group_comment
;
The symmetry employed for this shelxl refinement is uniquely defined
by the following loop, which should always be used as a source of
symmetry information in preference to the above space-group names.
They are only intended as comments.
;
_reflns_odcompleteness_completeness 98.63
_reflns_odcompleteness_iscentric 1
_reflns_odcompleteness_theta 26.32
_olex2_refinement_description
;
1. Fixed Uiso
 At 1.2 times of:
  All C(H) groups
 At 1.5 times of:
  All C(H,H,H) groups
2. Restrained distances
 Pd1-Cl1 \\sim Pd1-Cl1A
 with sigma of 0.02
 Pd1-C20 \\sim Pd1-C20A
 with sigma of 0.02
3. Uiso/Uaniso restraints and constraints
Uanis(Cl1) = Uanis(C20A) = Uanis(Cl1A) = Uanis(C20)
4. Rigid body (RIGU) restrains
 All non-hydrogen atoms
 with sigma for 1-2 distances of 0.004 and sigma for 1-3 distances of 0.004
5. Others
 Sof(Cl1A)=Sof(C20A)=Sof(H20D)=Sof(H20E)=Sof(H20F)=1-FVAR(1)
 Sof(Cl1)=Sof(C20)=Sof(H20A)=Sof(H20B)=Sof(H20C)=FVAR(1)
6.a Me refined with riding coordinates:
 C20A(H20D,H20E,H20F)
6.b Aromatic/amide H refined with riding coordinates:
 C1(H1), C2(H2), C3(H3), C4(H4), C8(H8), C9(H9), C10(H10), C11(H11), C15(H15),
 C16(H16), C17(H17), C18(H18)
6.c Idealised Me refined as rotating group:
 C19(H19A,H19B,H19C), C20(H20A,H20B,H20C)
;
_olex2_submission_special_instructions 'No special instructions were received'
_oxdiff_exptl_absorpt_empirical_details
;
Empirical correction (ABSPACK) includes:
- Absorption correction using spherical harmonics
- Frame scaling
- Detector area scaling
;
_oxdiff_exptl_absorpt_empirical_full_max 1.646
_oxdiff_exptl_absorpt_empirical_full_min 0.723

loop_
_space_group_symop_operation_xyz
'x, y, z'
'-x, y+1/2, -z+1/2'
'-x, -y, -z'
'x, -y-1/2, z-1/2'

loop_
_atom_site_label
_atom_site_type_symbol
_atom_site_fract_x
_atom_site_fract_y
_atom_site_fract_z
_atom_site_U_iso_or_equiv
_atom_site_adp_type
_atom_site_occupancy
_atom_site_site_symmetry_order
_atom_site_calc_flag
_atom_site_refinement_flags_posn
_atom_site_refinement_flags_adp
_atom_site_refinement_flags_occupancy
_atom_site_disorder_assembly
_atom_site_disorder_group
Pd1 Pd 0.39792(5) 0.37347(2) 0.77868(3) 0.02477(13) Uani 1 1 d D . . . .
N1 N 0.3858(6) 0.4786(2) 0.8457(3) 0.0259(10) Uani 1 1 d . . . . .
N2 N 0.6152(5) 0.4316(2) 0.7261(3) 0.0209(9) Uani 1 1 d . . . . .
N3 N 0.8670(6) 0.4816(2) 0.6717(3) 0.0210(9) Uani 1 1 d . . . . .
C1 C 0.2621(7) 0.4977(3) 0.9037(3) 0.0331(13) Uani 1 1 d . . . . .
H1 H 0.159115 0.465270 0.911411 0.040 Uiso 1 1 calc R U . . .
C2 C 0.2831(8) 0.5641(3) 0.9519(4) 0.0370(14) Uani 1 1 d . . . . .
H2 H 0.194417 0.576555 0.990499 0.044 Uiso 1 1 calc R U . . .
C3 C 0.4400(8) 0.6115(3) 0.9412(4) 0.0387(14) Uani 1 1 d . . . . .
H3 H 0.459101 0.655986 0.973544 0.046 Uiso 1 1 calc R U . . .
C4 C 0.5666(8) 0.5924(3) 0.8826(3) 0.0328(13) Uani 1 1 d . . . . .
H4 H 0.672081 0.623824 0.875236 0.039 Uiso 1 1 calc R U . . .
C5 C 0.5366(8) 0.5259(3) 0.8345(3) 0.0260(12) Uani 1 1 d . . . . .
C6 C 0.6611(7) 0.5001(3) 0.7688(3) 0.0237(11) Uani 1 1 d . . . . .
C7 C 0.8196(7) 0.5331(3) 0.7362(3) 0.0230(11) Uani 1 1 d . . . . .
C8 C 0.9308(8) 0.6010(3) 0.7485(3) 0.0303(13) Uani 1 1 d . . . . .
H8 H 0.901922 0.636355 0.789859 0.036 Uiso 1 1 calc R U . . .
C9 C 1.0790(7) 0.6141(3) 0.6997(3) 0.0315(13) Uani 1 1 d . . . . .
H9 H 1.151775 0.658298 0.707604 0.038 Uiso 1 1 calc R U . . .
C10 C 1.1222(7) 0.5595(3) 0.6363(4) 0.0288(12) Uani 1 1 d . . . . .
H10 H 1.224524 0.568750 0.603570 0.035 Uiso 1 1 calc R U . . .
C11 C 1.0201(7) 0.4959(3) 0.6226(3) 0.0266(12) Uani 1 1 d . . . . .
H11 H 1.050682 0.461324 0.580796 0.032 Uiso 1 1 calc R U . . .
C12 C 0.7391(7) 0.4217(3) 0.6667(3) 0.0228(11) Uani 1 1 d . . . . .
C13 C 0.7396(7) 0.3618(3) 0.5978(3) 0.0236(11) Uani 1 1 d . . . . .
C14 C 0.5735(7) 0.3528(3) 0.5249(3) 0.0244(11) Uani 1 1 d . . . . .
C15 C 0.5915(8) 0.3004(3) 0.4563(4) 0.0293(12) Uani 1 1 d . . . . .
H15 H 0.483828 0.293328 0.407172 0.035 Uiso 1 1 calc R U . . .
C16 C 0.7669(8) 0.2595(3) 0.4610(4) 0.0316(12) Uani 1 1 d . . . . .
H16 H 0.775365 0.225392 0.414801 0.038 Uiso 1 1 calc R U . . .
C17 C 0.9295(8) 0.2680(3) 0.5326(4) 0.0340(14) Uani 1 1 d . . . . .
H17 H 1.046944 0.240196 0.534565 0.041 Uiso 1 1 calc R U . . .
C18 C 0.9156(8) 0.3189(3) 0.6022(4) 0.0298(12) Uani 1 1 d . . . . .
H18 H 1.023407 0.324358 0.651605 0.036 Uiso 1 1 calc R U . . .
C19 C 0.3847(7) 0.3982(3) 0.5150(4) 0.0333(13) Uani 1 1 d . . . . .
H19A H 0.316431 0.386989 0.564577 0.050 Uiso 1 1 calc R U . . .
H19B H 0.297078 0.386887 0.457448 0.050 Uiso 1 1 calc R U . . .
H19C H 0.419263 0.449985 0.516741 0.050 Uiso 1 1 calc R U . . .
Cl1 Cl 0.1533(4) 0.31846(11) 0.84537(19) 0.0342(5) Uani 0.849(4) 1 d D . P A 1
C20 C 0.4496(14) 0.2747(5) 0.7157(6) 0.0342(5) Uani 0.849(4) 1 d D . P A 1
H20A H 0.391259 0.234401 0.744117 0.051 Uiso 0.849(4) 1 calc R U P A 1
H20B H 0.593023 0.266911 0.722161 0.051 Uiso 0.849(4) 1 calc R U P A 1
H20C H 0.388446 0.276920 0.651583 0.051 Uiso 0.849(4) 1 calc R U P A 1
Cl1A Cl 0.4151(19) 0.2621(7) 0.7175(9) 0.0342(5) Uani 0.151(4) 1 d D . P A 2
C20A C 0.155(8) 0.341(3) 0.840(5) 0.0342(5) Uani 0.151(4) 1 d D . P A 2
H20D H 0.144403 0.287857 0.838665 0.051 Uiso 0.151(4) 1 calc R U P A 2
H20E H 0.178385 0.358084 0.902287 0.051 Uiso 0.151(4) 1 calc R U P A 2
H20F H 0.031585 0.362222 0.806292 0.051 Uiso 0.151(4) 1 calc R U P A 2

loop_
_atom_site_aniso_label
_atom_site_aniso_U_11
_atom_site_aniso_U_22
_atom_site_aniso_U_33
_atom_site_aniso_U_23
_atom_site_aniso_U_13
_atom_site_aniso_U_12
Pd1 0.0280(2) 0.0218(2) 0.0255(2) 0.0021(2) 0.00751(16) -0.00148(19)
N1 0.032(2) 0.022(3) 0.025(2) 0.001(2) 0.0092(18) 0.0044(19)
N2 0.026(2) 0.018(2) 0.020(2) 0.0020(19) 0.0077(17) 0.0032(19)
N3 0.027(2) 0.015(2) 0.021(2) 0.0039(18) 0.0078(17) -0.0004(18)
C1 0.033(3) 0.039(4) 0.031(3) 0.003(3) 0.013(2) 0.003(3)
C2 0.053(3) 0.034(4) 0.028(3) -0.003(3) 0.019(3) 0.012(3)
C3 0.058(4) 0.027(4) 0.033(3) -0.006(3) 0.012(3) 0.010(3)
C4 0.051(3) 0.023(3) 0.026(3) -0.001(2) 0.011(2) 0.001(3)
C5 0.044(3) 0.016(3) 0.020(3) 0.002(2) 0.012(2) 0.002(2)
C6 0.032(3) 0.018(3) 0.022(3) 0.001(2) 0.007(2) -0.003(2)
C7 0.031(3) 0.018(3) 0.021(3) 0.000(2) 0.006(2) 0.001(2)
C8 0.045(3) 0.021(3) 0.025(3) -0.004(2) 0.006(2) -0.007(2)
C9 0.036(3) 0.024(3) 0.034(3) 0.002(2) 0.006(2) -0.013(3)
C10 0.027(3) 0.028(3) 0.034(3) 0.009(3) 0.012(2) -0.003(2)
C11 0.029(3) 0.022(3) 0.032(3) 0.006(2) 0.013(2) 0.004(2)
C12 0.026(2) 0.020(3) 0.023(3) 0.000(2) 0.005(2) 0.000(2)
C13 0.027(2) 0.016(3) 0.030(3) -0.001(2) 0.011(2) -0.008(2)
C14 0.029(2) 0.022(3) 0.024(3) 0.002(2) 0.010(2) -0.006(2)
C15 0.041(3) 0.023(3) 0.027(3) -0.003(2) 0.013(2) -0.011(2)
C16 0.048(3) 0.019(3) 0.033(3) -0.002(3) 0.021(2) -0.006(3)
C17 0.031(3) 0.025(3) 0.050(3) -0.008(3) 0.019(2) 0.003(3)
C18 0.031(3) 0.026(3) 0.033(3) 0.000(2) 0.010(2) 0.001(2)
C19 0.035(3) 0.028(4) 0.037(3) 0.004(3) 0.006(2) 0.000(2)
Cl1 0.0353(9) 0.0344(13) 0.0372(9) 0.0049(10) 0.0177(7) -0.0081(9)
C20 0.0353(9) 0.0344(13) 0.0372(9) 0.0049(10) 0.0177(7) -0.0081(9)
Cl1A 0.0353(9) 0.0344(13) 0.0372(9) 0.0049(10) 0.0177(7) -0.0081(9)
C20A 0.0353(9) 0.0344(13) 0.0372(9) 0.0049(10) 0.0177(7) -0.0081(9)

loop_
_atom_type_symbol
_atom_type_description
_atom_type_scat_dispersion_real
_atom_type_scat_dispersion_imag
_atom_type_scat_source
C C 0.0033 0.0016 'International Tables Vol C Tables 4.2.6.8 and 6.1.1.4'
H H 0.0000 0.0000 'International Tables Vol C Tables 4.2.6.8 and 6.1.1.4'
Cl Cl 0.1484 0.1585 'International Tables Vol C Tables 4.2.6.8 and 6.1.1.4'
N N 0.0061 0.0033 'International Tables Vol C Tables 4.2.6.8 and 6.1.1.4'
Pd Pd -0.9988 1.0072 'International Tables Vol C Tables 4.2.6.8 and 6.1.1.4'

loop_
_exptl_crystal_face_index_h
_exptl_crystal_face_index_k
_exptl_crystal_face_index_l
_exptl_crystal_face_perp_dist
4 -19 -12 0.0348
-6 -19 8 0.0492
1 -24 -6 0.0429
-1 24 7 0.0266
6 4 -18 0.0628
8 2 6 0.0598
5 0 15 0.0594
-9 -4 5 0.0473
-2 2 -19 0.0644
3 4 -20 0.0522
-8 12 2 0.0462
-1 19 -13 0.0517
-4 19 -9 0.0514
-5 -8 -13 0.0563
-8 -6 13 0.0481
-4 8 19 0.0573
4 -22 5 0.0528
1 -22 10 0.0585

loop_
_geom_angle_atom_site_label_1
_geom_angle_atom_site_label_2
_geom_angle_atom_site_label_3
_geom_angle
_geom_angle_site_symmetry_1
_geom_angle_site_symmetry_3
_geom_angle_publ_flag
N1 Pd1 Cl1 94.96(12) . . ?
N1 Pd1 Cl1A 176.7(4) . . ?
N2 Pd1 N1 79.69(15) . . ?
N2 Pd1 Cl1 174.64(13) . . ?
N2 Pd1 C20 94.2(2) . . ?
N2 Pd1 Cl1A 102.0(3) . . ?
N2 Pd1 C20A 165.8(16) . . ?
C20 Pd1 N1 172.5(3) . . ?
C20 Pd1 Cl1 91.1(2) . . ?
C20A Pd1 N1 86.8(17) . . ?
C20A Pd1 Cl1A 91.8(17) . . ?
C1 N1 Pd1 127.1(4) . . ?
C1 N1 C5 118.9(5) . . ?
C5 N1 Pd1 113.6(3) . . ?
C6 N2 Pd1 112.8(3) . . ?
C12 N2 Pd1 139.2(4) . . ?
C12 N2 C6 107.8(4) . . ?
C11 N3 C7 121.2(4) . . ?
C12 N3 C7 109.4(4) . . ?
C12 N3 C11 129.4(4) . . ?
N1 C1 H1 118.8 . . ?
N1 C1 C2 122.3(5) . . ?
C2 C1 H1 118.8 . . ?
C1 C2 H2 120.8 . . ?
C1 C2 C3 118.3(5) . . ?
C3 C2 H2 120.8 . . ?
C2 C3 H3 120.1 . . ?
C4 C3 C2 119.7(6) . . ?
C4 C3 H3 120.1 . . ?
C3 C4 H4 120.1 . . ?
C3 C4 C5 119.7(5) . . ?
C5 C4 H4 120.1 . . ?
N1 C5 C4 121.0(4) . . ?
N1 C5 C6 114.5(5) . . ?
C4 C5 C6 124.5(5) . . ?
N2 C6 C5 118.4(4) . . ?
C7 C6 N2 109.8(4) . . ?
C7 C6 C5 131.8(5) . . ?
N3 C7 C8 117.9(4) . . ?
C6 C7 N3 104.1(4) . . ?
C6 C7 C8 137.9(5) . . ?
C7 C8 H8 120.0 . . ?
C9 C8 C7 120.0(5) . . ?
C9 C8 H8 120.0 . . ?
C8 C9 H9 120.2 . . ?
C8 C9 C10 119.6(5) . . ?
C10 C9 H9 120.2 . . ?
C9 C10 H10 119.1 . . ?
C11 C10 C9 121.9(5) . . ?
C11 C10 H10 119.1 . . ?
N3 C11 H11 120.3 . . ?
C10 C11 N3 119.4(5) . . ?
C10 C11 H11 120.3 . . ?
N2 C12 N3 108.9(4) . . ?
N2 C12 C13 129.4(5) . . ?
N3 C12 C13 121.5(4) . . ?
C14 C13 C12 120.4(5) . . ?
C14 C13 C18 120.6(5) . . ?
C18 C13 C12 118.8(4) . . ?
C13 C14 C15 117.8(5) . . ?
C13 C14 C19 123.0(5) . . ?
C15 C14 C19 119.1(5) . . ?
C14 C15 H15 119.6 . . ?
C16 C15 C14 120.9(5) . . ?
C16 C15 H15 119.6 . . ?
C15 C16 H16 119.2 . . ?
C17 C16 C15 121.5(5) . . ?
C17 C16 H16 119.2 . . ?
C16 C17 H17 120.5 . . ?
C16 C17 C18 119.1(5) . . ?
C18 C17 H17 120.5 . . ?
C13 C18 H18 119.9 . . ?
C17 C18 C13 120.2(5) . . ?
C17 C18 H18 119.9 . . ?
C14 C19 H19A 109.5 . . ?
C14 C19 H19B 109.5 . . ?
C14 C19 H19C 109.5 . . ?
H19A C19 H19B 109.5 . . ?
H19A C19 H19C 109.5 . . ?
H19B C19 H19C 109.5 . . ?
Pd1 C20 H20A 109.5 . . ?
Pd1 C20 H20B 109.5 . . ?
Pd1 C20 H20C 109.5 . . ?
H20A C20 H20B 109.5 . . ?
H20A C20 H20C 109.5 . . ?
H20B C20 H20C 109.5 . . ?
Pd1 C20A H20D 109.5 . . ?
Pd1 C20A H20E 109.5 . . ?
Pd1 C20A H20F 109.5 . . ?
H20D C20A H20E 109.5 . . ?
H20D C20A H20F 109.5 . . ?
H20E C20A H20F 109.5 . . ?

loop_
_geom_bond_atom_site_label_1
_geom_bond_atom_site_label_2
_geom_bond_distance
_geom_bond_site_symmetry_2
_geom_bond_publ_flag
Pd1 N1 2.147(4) . ?
Pd1 N2 2.067(4) . ?
Pd1 Cl1 2.3002(16) . ?
Pd1 C20 2.070(9) . ?
Pd1 Cl1A 2.215(12) . ?
Pd1 C20A 2.10(2) . ?
N1 C1 1.351(6) . ?
N1 C5 1.359(6) . ?
N2 C6 1.394(6) . ?
N2 C12 1.336(5) . ?
N3 C7 1.412(6) . ?
N3 C11 1.394(5) . ?
N3 C12 1.373(6) . ?
C1 H1 0.9300 . ?
C1 C2 1.385(8) . ?
C2 H2 0.9300 . ?
C2 C3 1.390(7) . ?
C3 H3 0.9300 . ?
C3 C4 1.371(6) . ?
C4 H4 0.9300 . ?
C4 C5 1.388(7) . ?
C5 C6 1.476(6) . ?
C6 C7 1.386(6) . ?
C7 C8 1.426(7) . ?
C8 H8 0.9300 . ?
C8 C9 1.360(6) . ?
C9 H9 0.9300 . ?
C9 C10 1.428(7) . ?
C10 H10 0.9300 . ?
C10 C11 1.330(7) . ?
C11 H11 0.9300 . ?
C12 C13 1.486(7) . ?
C13 C14 1.404(7) . ?
C13 C18 1.404(7) . ?
C14 C15 1.409(7) . ?
C14 C19 1.492(7) . ?
C15 H15 0.9300 . ?
C15 C16 1.380(7) . ?
C16 H16 0.9300 . ?
C16 C17 1.375(7) . ?
C17 H17 0.9300 . ?
C17 C18 1.397(7) . ?
C18 H18 0.9300 . ?
C19 H19A 0.9600 . ?
C19 H19B 0.9600 . ?
C19 H19C 0.9600 . ?
C20 H20A 0.9600 . ?
C20 H20B 0.9600 . ?
C20 H20C 0.9600 . ?
C20A H20D 0.9600 . ?
C20A H20E 0.9600 . ?
C20A H20F 0.9600 . ?

loop_
_geom_torsion_atom_site_label_1
_geom_torsion_atom_site_label_2
_geom_torsion_atom_site_label_3
_geom_torsion_atom_site_label_4
_geom_torsion
_geom_torsion_site_symmetry_1
_geom_torsion_site_symmetry_2
_geom_torsion_site_symmetry_3
_geom_torsion_site_symmetry_4
_geom_torsion_publ_flag
Pd1 N1 C1 C2 172.0(4) . . . . ?
Pd1 N1 C5 C4 -171.8(4) . . . . ?
Pd1 N1 C5 C6 7.8(5) . . . . ?
Pd1 N2 C6 C5 -7.5(6) . . . . ?
Pd1 N2 C6 C7 174.8(3) . . . . ?
Pd1 N2 C12 N3 -172.7(3) . . . . ?
Pd1 N2 C12 C13 12.7(9) . . . . ?
N1 C1 C2 C3 -1.3(8) . . . . ?
N1 C5 C6 N2 -0.4(7) . . . . ?
N1 C5 C6 C7 176.7(5) . . . . ?
N2 C6 C7 N3 0.2(5) . . . . ?
N2 C6 C7 C8 177.6(6) . . . . ?
N2 C12 C13 C14 63.0(7) . . . . ?
N2 C12 C13 C18 -122.5(6) . . . . ?
N3 C7 C8 C9 -0.9(8) . . . . ?
N3 C12 C13 C14 -111.0(5) . . . . ?
N3 C12 C13 C18 63.5(7) . . . . ?
C1 N1 C5 C4 1.2(7) . . . . ?
C1 N1 C5 C6 -179.2(4) . . . . ?
C1 C2 C3 C4 1.1(8) . . . . ?
C2 C3 C4 C5 0.1(8) . . . . ?
C3 C4 C5 N1 -1.3(8) . . . . ?
C3 C4 C5 C6 179.1(5) . . . . ?
C4 C5 C6 N2 179.2(5) . . . . ?
C4 C5 C6 C7 -3.7(9) . . . . ?
C5 N1 C1 C2 0.1(8) . . . . ?
C5 C6 C7 N3 -177.1(5) . . . . ?
C5 C6 C7 C8 0.4(11) . . . . ?
C6 N2 C12 N3 1.3(5) . . . . ?
C6 N2 C12 C13 -173.3(5) . . . . ?
C6 C7 C8 C9 -178.0(6) . . . . ?
C7 N3 C11 C10 -0.6(7) . . . . ?
C7 N3 C12 N2 -1.2(5) . . . . ?
C7 N3 C12 C13 173.9(4) . . . . ?
C7 C8 C9 C10 0.0(8) . . . . ?
C8 C9 C10 C11 0.5(8) . . . . ?
C9 C10 C11 N3 -0.2(8) . . . . ?
C11 N3 C7 C6 179.2(4) . . . . ?
C11 N3 C7 C8 1.2(7) . . . . ?
C11 N3 C12 N2 -179.7(4) . . . . ?
C11 N3 C12 C13 -4.6(8) . . . . ?
C12 N2 C6 C5 176.7(4) . . . . ?
C12 N2 C6 C7 -1.0(6) . . . . ?
C12 N3 C7 C6 0.6(5) . . . . ?
C12 N3 C7 C8 -177.4(4) . . . . ?
C12 N3 C11 C10 177.7(5) . . . . ?
C12 C13 C14 C15 173.4(4) . . . . ?
C12 C13 C14 C19 -3.9(7) . . . . ?
C12 C13 C18 C17 -172.7(5) . . . . ?
C13 C14 C15 C16 0.0(7) . . . . ?
C14 C13 C18 C17 1.7(8) . . . . ?
C14 C15 C16 C17 0.3(8) . . . . ?
C15 C16 C17 C18 0.4(8) . . . . ?
C16 C17 C18 C13 -1.4(8) . . . . ?
C18 C13 C14 C15 -1.0(7) . . . . ?
C18 C13 C14 C19 -178.3(5) . . . . ?
C19 C14 C15 C16 177.4(5) . . . . ?

loop_
_exptl_oxdiff_crystal_face_indexfrac_h
_exptl_oxdiff_crystal_face_indexfrac_k
_exptl_oxdiff_crystal_face_indexfrac_l
_exptl_oxdiff_crystal_face_x
_exptl_oxdiff_crystal_face_y
_exptl_oxdiff_crystal_face_z
4.0000 -19.0000 -12.0000 0.7396 -0.4556 -0.4842
-6.0000 -19.0000 8.0000 0.5293 -0.3367 0.7987
1.0000 -24.0000 -6.0000 0.8585 -0.4855 -0.0633
-1.0000 24.0000 7.0000 -0.8495 0.5252 0.0903
6.0000 4.0000 -18.0000 -0.0733 -0.2568 -0.9604
8.0000 2.0000 6.0000 0.2930 0.8036 -0.4474
5.0000 -0.0000 15.0000 0.3296 0.9320 0.0328
-9.0000 -4.0000 5.0000 -0.1604 -0.4611 0.8329
-2.0000 2.0000 -19.0000 -0.3214 -0.8621 -0.3781
3.0000 4.0000 -20.0000 -0.2082 -0.5384 -0.7913
-8.0000 12.0000 2.0000 -0.7306 -0.3026 0.5624
-1.0000 19.0000 -13.0000 -0.8471 -0.3336 -0.4131
-4.0000 19.0000 -9.0000 -0.9282 -0.3773 -0.0822
-5.0000 -8.0000 -13.0000 -0.0205 -0.9577 0.0788
-8.0000 -6.0000 13.0000 0.0232 -0.1027 0.9887
-4.0000 8.0000 19.0000 -0.2765 0.5888 0.7522
4.0000 -22.0000 5.0000 1.0015 0.1793 -0.0041
1.0000 -22.0000 10.0000 0.9294 0.1752 0.3538
